data_4311823
loop_
_publ_author_name
'Donatella Armentano'
'Giovanni De Munno'
'Teresa F. Mastropietro'
'Davide M. Proserpio'
'Miguel Julve'
'Francesc Lloret'

_publ_contact_author
;
     Prof. G. De Munno
 Dipartimento di Chimica
     Universit\`a degli Studi della Calabria
     I-87030 Arcavacata di Rende, Cosenza
     Italy
;
_publ_contact_author_email demunno@unical.it
_publ_contact_author_fax +390984492044
_publ_contact_author_phone +390984492088
_publ_section_title
;
 The Cation as a Tool to Get Spin-Canted Three-Dimensional Iron(III)
 Networks
;
_journal_name_full 'Inorganic Chemistry'
_journal_page_first 5177
_journal_page_last 5179
_journal_paper_doi 10.1021/ic049345z
_journal_volume 43
_journal_year 2004
_chemical_formula_sum 'C6 H16 Cl2 Fe2 N2 O11'
_chemical_formula_weight 474.81
_chemical_name_systematic
;
 ?
;
_space_group_IT_number 43
_symmetry_cell_setting orthorhombic
_symmetry_space_group_name_Hall 'F 2 -2d'
_symmetry_space_group_name_H-M 'F d d 2'
_atom_sites_solution_hydrogens geom
_atom_sites_solution_primary direct
_atom_sites_solution_secondary difmap
_audit_creation_method SHELXL-97
_cell_angle_alpha 90.00
_cell_angle_beta 90.00
_cell_angle_gamma 90.00
_cell_formula_units_Z 8
_cell_length_a 14.956(7)
_cell_length_b 23.671(9)
_cell_length_c 9.026(4)
_cell_measurement_reflns_used 30
_cell_measurement_temperature 293(2)
_cell_measurement_theta_max 30
_cell_measurement_theta_min 15
_cell_volume 3195(2)
_computing_molecular_graphics XP
_computing_structure_refinement 'SHELXL-97 (Sheldrick, 1997)'
_computing_structure_solution 'SHELXS-97 (Sheldrick, 1990)'
_diffrn_ambient_temperature 293(2)
_diffrn_measured_fraction_theta_full 0.951
_diffrn_measured_fraction_theta_max 0.951
_diffrn_measurement_device_type 'R3m/V automatic four-circle diffractometer'
_diffrn_measurement_method omega/2-theta-scans
_diffrn_radiation_monochromator graphite
_diffrn_radiation_source 'fine-focus sealed tube'
_diffrn_radiation_type MoK\a
_diffrn_radiation_wavelength 0.71073
_diffrn_reflns_av_R_equivalents 0.0390
_diffrn_reflns_av_sigmaI/netI 0.0541
_diffrn_reflns_limit_h_max 19
_diffrn_reflns_limit_h_min -19
_diffrn_reflns_limit_k_max 30
_diffrn_reflns_limit_k_min -30
_diffrn_reflns_limit_l_max 11
_diffrn_reflns_limit_l_min -11
_diffrn_reflns_number 1940
_diffrn_reflns_theta_full 27.66
_diffrn_reflns_theta_max 27.66
_diffrn_reflns_theta_min 2.77
_diffrn_standards_decay_% 2.9
_exptl_absorpt_coefficient_mu 2.206
_exptl_absorpt_correction_T_max 0.7777
_exptl_absorpt_correction_T_min 0.6425
_exptl_absorpt_correction_type empirical
_exptl_absorpt_process_details psi-scan
_exptl_crystal_colour red
_exptl_crystal_density_diffrn 1.974
_exptl_crystal_density_method 'not measured'
_exptl_crystal_description prism
_exptl_crystal_F_000 1920
_exptl_crystal_size_max 0.22
_exptl_crystal_size_mid 0.20
_exptl_crystal_size_min 0.12
_refine_diff_density_max 0.746
_refine_diff_density_min -0.576
_refine_diff_density_rms 0.160
_refine_ls_abs_structure_details 'Flack H D (1983), Acta Cryst. A39, 876-881'
_refine_ls_abs_structure_Flack 0.46(5)
_refine_ls_extinction_method none
_refine_ls_goodness_of_fit_ref 1.168
_refine_ls_hydrogen_treatment mixed
_refine_ls_matrix_type full
_refine_ls_number_parameters 78
_refine_ls_number_reflns 1784
_refine_ls_number_restraints 1
_refine_ls_restrained_S_all 1.168
_refine_ls_R_factor_all 0.0749
_refine_ls_R_factor_gt 0.0611
_refine_ls_shift/su_max 0.005
_refine_ls_shift/su_mean 0.000
_refine_ls_structure_factor_coef Fsqd
_refine_ls_weighting_details 'calc w=1/[\s^2^(Fo^2^)+(0.0888P)^2^+0.0000P] where P=(Fo^2^+2Fc^2^)/3'
_refine_ls_weighting_scheme calc
_refine_ls_wR_factor_gt 0.1582
_refine_ls_wR_factor_ref 0.1648
_reflns_number_gt 1427
_reflns_number_total 1784
_reflns_threshold_expression >2sigma(I)
_cod_data_source_file ic049345zsi20040629_125708_1.cif
_cod_data_source_block 2
_cod_depositor_comments
;
The following automatic conversions were performed:
'_symmetry_cell_setting' value 'Orthorhombic' changed to 'orthorhombic'
according to '/home/saulius/struct/CIF-dictionaries/cif_core.dic'
dictionary named 'cif_core.dic' version 2.4.1 from 2010-06-29.

Automatic conversion script
Id: cif_fix_enum 1527 2010-12-29 10:47:43Z saulius 
;
_cod_database_code 4311823

loop_
_symmetry_equiv_pos_as_xyz
'x, y, z'
'-x, -y, z'
'x+1/4, -y+1/4, z+1/4'
'-x+1/4, y+1/4, z+1/4'
'x, y+1/2, z+1/2'
'-x, -y+1/2, z+1/2'
'x+1/4, -y+3/4, z+3/4'
'-x+1/4, y+3/4, z+3/4'
'x+1/2, y, z+1/2'
'-x+1/2, -y, z+1/2'
'x+3/4, -y+1/4, z+3/4'
'-x+3/4, y+1/4, z+3/4'
'x+1/2, y+1/2, z'
'-x+1/2, -y+1/2, z'
'x+3/4, -y+3/4, z+1/4'
'-x+3/4, y+3/4, z+1/4'

loop_
_atom_site_label
_atom_site_type_symbol
_atom_site_fract_x
_atom_site_fract_y
_atom_site_fract_z
_atom_site_U_iso_or_equiv
_atom_site_adp_type
_atom_site_occupancy
_atom_site_symmetry_multiplicity
_atom_site_calc_flag
_atom_site_refinement_flags
_atom_site_disorder_assembly
_atom_site_disorder_group
Fe1 Fe 0.07549(7) 0.05570(4) -0.00061(13) 0.0311(3) Uani 1 1 d . . .
O1 O 0.0000 0.0000 0.0771(10) 0.048(2) Uani 1 2 d S . .
O2 O 0.1329(3) 0.0731(2) 0.1950(6) 0.0364(12) Uani 1 1 d . . .
O3 O 0.1622(3) 0.1259(2) -0.0541(5) 0.0339(12) Uani 1 1 d . . .
O4 O 0.2666(3) 0.1803(2) 0.0539(6) 0.0323(11) Uani 1 1 d . . .
O5 O 0.2321(3) 0.1298(2) 0.3030(6) 0.0340(12) Uani 1 1 d . . .
C1 C 0.1884(4) 0.1122(3) 0.1958(8) 0.0289(15) Uani 1 1 d . . .
C2 C 0.2060(4) 0.1421(3) 0.0520(9) 0.0299(15) Uani 1 1 d . . .
Cl1 Cl 0.18135(14) -0.00428(10) -0.0948(4) 0.0619(7) Uani 1 1 d . . .
N1 N 0.0891 -0.0435 0.3190 0.278 Uiso 1 1 d . . .
C3 C 0.1656 -0.0719 0.2570 0.245 Uiso 1 1 d . . .
O6 O 0.0412 -0.1520 0.3821 0.275 Uiso 1 1 d . . .

loop_
_atom_site_aniso_label
_atom_site_aniso_U_11
_atom_site_aniso_U_22
_atom_site_aniso_U_33
_atom_site_aniso_U_23
_atom_site_aniso_U_13
_atom_site_aniso_U_12
Fe1 0.0301(4) 0.0277(4) 0.0354(5) 0.0011(5) -0.0048(5) 0.0004(4)
O1 0.063(5) 0.035(4) 0.047(5) 0.000 0.000 -0.021(4)
O2 0.039(3) 0.032(3) 0.039(3) 0.005(2) -0.008(2) -0.009(2)
O3 0.035(3) 0.040(3) 0.027(3) 0.001(2) -0.001(2) -0.007(2)
O4 0.028(2) 0.036(3) 0.032(3) 0.004(2) -0.002(2) -0.006(2)
O5 0.034(3) 0.035(3) 0.032(3) 0.005(2) -0.006(2) -0.004(2)
C1 0.025(3) 0.032(3) 0.030(3) 0.002(3) -0.002(3) 0.001(3)
C2 0.023(3) 0.030(4) 0.036(4) 0.002(3) -0.002(3) 0.002(3)
Cl1 0.0454(12) 0.0483(12) 0.0918(19) -0.0161(13) -0.0010(13) 0.0150(10)

loop_
_atom_type_symbol
_atom_type_description
_atom_type_scat_dispersion_real
_atom_type_scat_dispersion_imag
_atom_type_scat_source
C C 0.0033 0.0016 'International Tables Vol C Tables 4.2.6.8 and 6.1.1.4'
O O 0.0106 0.0060 'International Tables Vol C Tables 4.2.6.8 and 6.1.1.4'
Fe Fe 0.3463 0.8444 'International Tables Vol C Tables 4.2.6.8 and 6.1.1.4'
Cl Cl 0.1484 0.1585 'International Tables Vol C Tables 4.2.6.8 and 6.1.1.4'
N N 0.0061 0.0033 'International Tables Vol C Tables 4.2.6.8 and 6.1.1.4'
H H 0.0000 0.0000 'International Tables Vol C Tables 4.2.6.8 and 6.1.1.4'

loop_
_geom_angle_atom_site_label_1
_geom_angle_atom_site_label_2
_geom_angle_atom_site_label_3
_geom_angle
_geom_angle_site_symmetry_1
_geom_angle_site_symmetry_3
_geom_angle_publ_flag
O1 Fe1 O4 100.5(3) . 11_454 ?
O1 Fe1 O2 94.2(3) . . ?
O4 Fe1 O2 158.59(19) 11_454 . ?
O1 Fe1 O5 91.41(17) . 11_454 ?
O4 Fe1 O5 78.0(2) 11_454 11_454 ?
O2 Fe1 O5 86.2(2) . 11_454 ?
O1 Fe1 O3 170.6(3) . . ?
O4 Fe1 O3 86.5(2) 11_454 . ?
O2 Fe1 O3 77.4(2) . . ?
O5 Fe1 O3 83.86(19) 11_454 . ?
O1 Fe1 Cl1 96.85(12) . . ?
O4 Fe1 Cl1 94.57(16) 11_454 . ?
O2 Fe1 Cl1 99.11(18) . . ?
O5 Fe1 Cl1 169.82(18) 11_454 . ?
O3 Fe1 Cl1 88.77(16) . . ?
Fe1 O1 Fe1 136.0(5) 2 . ?
C1 O2 Fe1 116.3(5) . . ?
C2 O3 Fe1 112.9(5) . . ?
C2 O4 Fe1 116.2(5) . 3 ?
C1 O5 Fe1 114.2(5) . 3 ?
O5 C1 O2 127.3(7) . . ?
O5 C1 C2 115.1(6) . . ?
O2 C1 C2 117.6(6) . . ?
O3 C2 O4 127.8(7) . . ?
O3 C2 C1 115.8(6) . . ?
O4 C2 C1 116.4(6) . . ?

loop_
_geom_bond_atom_site_label_1
_geom_bond_atom_site_label_2
_geom_bond_distance
_geom_bond_site_symmetry_2
_geom_bond_publ_flag
Fe1 O1 1.872(3) . ?
Fe1 O4 1.999(5) 11_454 ?
Fe1 O2 2.006(6) . ?
Fe1 O5 2.125(5) 11_454 ?
Fe1 O3 2.162(5) . ?
Fe1 Cl1 2.290(2) . ?
O1 Fe1 1.872(3) 2 ?
O2 C1 1.244(8) . ?
O3 C2 1.222(9) . ?
O4 C2 1.280(8) . ?
O4 Fe1 1.999(5) 3 ?
O5 C1 1.240(9) . ?
O5 Fe1 2.125(5) 3 ?
C1 C2 1.502(9) . ?
N1 C3 1.4398 . ?
